data_4103734
loop_
_publ_author_name
'Kenneth E. Maly'
'Thierry Maris'
'James D. Wuest'

_publ_section_title
;
 Engineering Hydrogen-Bonded Molecular Crystals Built from Derivatives of
 Hexaphenylbenzene and Related Compounds
;
_journal_name_full 'J. Am. Chem. Soc.'
_journal_page_first 4306
_journal_page_last 4322
_journal_paper_doi 10.1021/ja067571x
_journal_volume 129
_journal_year 2007
_chemical_compound_source 'Synthesized by the authors. See text'
_chemical_formula_moiety 'C42 H34 N20, 12(C2 H6 O S)'
_chemical_formula_sum 'C66 H106 N20 O12 S12'
_chemical_formula_weight 1756.43
_chemical_name_systematic
; 
 ? 
;
_space_group_IT_number 14
_symmetry_cell_setting monoclinic
_symmetry_space_group_name_Hall '-P 2ybc'
_symmetry_space_group_name_H-M 'P 1 21/c 1'
_atom_sites_solution_hydrogens geom
_atom_sites_solution_primary direct
_atom_sites_solution_secondary difmap
_audit_creation_method SHELXL-97
_cell_angle_alpha 90.00
_cell_angle_beta 101.498(1)
_cell_angle_gamma 90.00
_cell_formula_units_Z 2
_cell_length_a 8.9750(3)
_cell_length_b 22.7525(6)
_cell_length_c 21.9316(8)
_cell_measurement_reflns_used 11281
_cell_measurement_temperature 150(2)
_cell_measurement_theta_max 56.54
_cell_measurement_theta_min 2.83
_cell_volume 4388.6(2)
_computing_cell_refinement 'SMART (Bruker, 2003)'
_computing_data_collection 'SMART (Bruker, 2003)'
_computing_data_reduction 'SAINT (Bruker, 2004)'
_computing_molecular_graphics 'SHELXTL (Bruker, 1997)'
_computing_publication_material 'UdMX (local program)'
_computing_structure_refinement 'SHELXL97 (Sheldrick, 1997)'
_computing_structure_solution 'SHELXS97 (Sheldrick, 1997)'
_diffrn_ambient_temperature 150(2)
_diffrn_detector_area_resol_mean 5.5
_diffrn_measured_fraction_theta_full 0.997
_diffrn_measured_fraction_theta_max 0.997
_diffrn_measurement_device_type 'Bruker Smart 6000'
_diffrn_measurement_method \w
_diffrn_radiation_monochromator 'Montel 200 optics'
_diffrn_radiation_source 'Rotating Anode'
_diffrn_radiation_type CuK\a
_diffrn_radiation_wavelength 1.54178
_diffrn_reflns_av_R_equivalents 0.043
_diffrn_reflns_av_sigmaI/netI 0.0926
_diffrn_reflns_limit_h_max 10
_diffrn_reflns_limit_h_min -10
_diffrn_reflns_limit_k_max 27
_diffrn_reflns_limit_k_min -27
_diffrn_reflns_limit_l_max 26
_diffrn_reflns_limit_l_min -27
_diffrn_reflns_number 57538
_diffrn_reflns_theta_full 68.16
_diffrn_reflns_theta_max 68.16
_diffrn_reflns_theta_min 2.83
_diffrn_standards_decay_% 0.26
_diffrn_standards_interval_time 1440
_diffrn_standards_number 173
_exptl_absorpt_coefficient_mu 3.315
_exptl_absorpt_correction_T_max 0.7600
_exptl_absorpt_correction_T_min 0.7000
_exptl_absorpt_correction_type multi-scan
_exptl_absorpt_process_details 'Sadabs (Sheldrick,1996)'
_exptl_crystal_colour Colorless
_exptl_crystal_density_diffrn 1.329
_exptl_crystal_density_method 'not measured'
_exptl_crystal_description block
_exptl_crystal_F_000 1860
_exptl_crystal_size_max 0.15
_exptl_crystal_size_mid 0.10
_exptl_crystal_size_min 0.08
_refine_diff_density_max 0.323
_refine_diff_density_min -0.633
_refine_diff_density_rms 0.086
_refine_ls_extinction_method none
_refine_ls_goodness_of_fit_ref 1.085
_refine_ls_hydrogen_treatment constr
_refine_ls_matrix_type full
_refine_ls_number_parameters 596
_refine_ls_number_reflns 7838
_refine_ls_number_restraints 219
_refine_ls_restrained_S_all 1.079
_refine_ls_R_factor_all 0.0721
_refine_ls_R_factor_gt 0.0651
_refine_ls_shift/su_max 0.005
_refine_ls_shift/su_mean 0.000
_refine_ls_structure_factor_coef Fsqd
_refine_ls_weighting_details 'calc w=1/[\s^2^(Fo^2^)+(0.0650P)^2^] where P=(Fo^2^+2Fc^2^)/3'
_refine_ls_weighting_scheme calc
_refine_ls_wR_factor_gt 0.1491
_refine_ls_wR_factor_ref 0.1503
_reflns_number_gt 4695
_reflns_number_total 8012
_reflns_threshold_expression I>2\s(I)
_cod_data_source_file deposit.cif
_cod_data_source_block jw1073
_cod_original_sg_symbol_H-M P21/c
_cod_database_code 4103734

loop_
_symmetry_equiv_pos_as_xyz
'x, y, z'
'-x, y+1/2, -z+1/2'
'-x, -y, -z'
'x, -y-1/2, z-1/2'

loop_
_atom_site_label
_atom_site_type_symbol
_atom_site_fract_x
_atom_site_fract_y
_atom_site_fract_z
_atom_site_U_iso_or_equiv
_atom_site_adp_type
_atom_site_occupancy
_atom_site_symmetry_multiplicity
_atom_site_calc_flag
_atom_site_refinement_flags
_atom_site_disorder_assembly
_atom_site_disorder_group
C1 C 0.4042(4) 0.96680(16) 0.53112(15) 0.0507(8) Uani 1 1 d . . .
C2 C 0.5155(4) 0.93863(16) 0.50504(15) 0.0521(8) Uani 1 1 d . . .
C3 C 0.6063(4) 0.97135(16) 0.47550(15) 0.0533(9) Uani 1 1 d . . .
H3 H 0.6814 0.9515 0.4583 0.064 Uiso 1 1 calc . . .
C10 C 0.2992(4) 0.93498(15) 0.56579(15) 0.0497(8) Uani 1 1 d . . .
C11 C 0.3544(4) 0.89074(17) 0.60753(17) 0.0615(9) Uani 1 1 d . . .
H11 H 0.4589 0.8804 0.6146 0.074 Uiso 1 1 calc . . .
C12 C 0.2575(5) 0.86169(17) 0.63885(18) 0.0665(10) Uani 1 1 d . . .
H12 H 0.2960 0.8309 0.6668 0.080 Uiso 1 1 calc . . .
C13 C 0.1035(5) 0.87677(18) 0.63011(17) 0.0669(10) Uani 1 1 d . . .
C14 C 0.0525(4) 0.92429(14) 0.59174(14) 0.0444(7) Uani 1 1 d . . .
H14 H -0.0493 0.9376 0.5877 0.053 Uiso 1 1 calc . . .
C15 C 0.1485(4) 0.95174(15) 0.55993(15) 0.0502(8) Uani 1 1 d . . .
H15 H 0.1109 0.9833 0.5329 0.060 Uiso 1 1 calc . . .
C16 C 0.0020(5) 0.8456(2) 0.66444(18) 0.0708(11) Uani 1 1 d . . .
C17 C -0.0730(4) 0.75809(17) 0.70153(15) 0.0548(8) Uani 1 1 d . . .
C18 C -0.2078(4) 0.84128(16) 0.70801(15) 0.0507(8) Uani 1 1 d . . .
C20 C 0.5323(4) 0.87287(16) 0.50556(15) 0.0500(8) Uani 1 1 d . . .
C21 C 0.4187(4) 0.83713(16) 0.47381(14) 0.0480(8) Uani 1 1 d . . .
H21 H 0.3275 0.8537 0.4509 0.058 Uiso 1 1 calc . . .
C22 C 0.4395(4) 0.77604(16) 0.47577(15) 0.0522(8) Uani 1 1 d . . .
H22 H 0.3615 0.7514 0.4538 0.063 Uiso 1 1 calc . . .
C23 C 0.5713(3) 0.75088(15) 0.50907(14) 0.0472(8) Uani 1 1 d . . .
C24 C 0.6852(4) 0.78740(16) 0.53906(16) 0.0548(9) Uani 1 1 d . . .
H24 H 0.7772 0.7707 0.5612 0.066 Uiso 1 1 calc . . .
C25 C 0.6684(4) 0.84796(16) 0.53757(16) 0.0557(9) Uani 1 1 d . . .
H25 H 0.7486 0.8724 0.5581 0.067 Uiso 1 1 calc . . .
C26 C 0.5872(4) 0.68520(15) 0.51258(15) 0.0504(8) Uani 1 1 d . . .
C27 C 0.4873(4) 0.59556(16) 0.49235(15) 0.0504(8) Uani 1 1 d . . .
C28 C 0.7283(3) 0.60595(15) 0.54757(14) 0.0461(8) Uani 1 1 d . . .
N10 N 0.0327(3) 0.78568(14) 0.67319(13) 0.0617(8) Uani 1 1 d . . .
N11 N -0.1130(3) 0.87398(14) 0.67915(14) 0.0618(8) Uani 1 1 d . . .
N12 N -0.1902(3) 0.78412(14) 0.72049(13) 0.0598(8) Uani 1 1 d . . .
N13 N -0.3216(3) 0.86835(14) 0.72441(13) 0.0607(8) Uani 1 1 d . . .
H13A H -0.3842 0.8489 0.7432 0.073 Uiso 1 1 calc . . .
H13B H -0.3358 0.9061 0.7167 0.073 Uiso 1 1 calc . . .
N14 N -0.0526(3) 0.70142(13) 0.71049(12) 0.0523(7) Uani 1 1 d . . .
H14A H -0.1152 0.6812 0.7286 0.063 Uiso 1 1 calc . . .
H14B H 0.0235 0.6836 0.6984 0.063 Uiso 1 1 calc . . .
N20 N 0.4700(3) 0.65429(14) 0.48547(13) 0.0596(8) Uani 1 1 d . . .
N21 N 0.7221(3) 0.66493(13) 0.54380(13) 0.0548(7) Uani 1 1 d . . .
N22 N 0.6152(3) 0.56898(14) 0.52196(14) 0.0651(8) Uani 1 1 d . . .
N23 N 0.8548(3) 0.58165(14) 0.57876(13) 0.0601(8) Uani 1 1 d . . .
H23A H 0.9315 0.6040 0.5962 0.072 Uiso 1 1 calc . . .
H23B H 0.8621 0.5432 0.5820 0.072 Uiso 1 1 calc . . .
N24 N 0.3713(4) 0.56108(15) 0.46484(14) 0.0678(8) Uani 1 1 d . . .
H24A H 0.3808 0.5226 0.4666 0.081 Uiso 1 1 calc . . .
H24B H 0.2859 0.5770 0.4451 0.081 Uiso 1 1 calc . . .
S30 S -0.08105(16) 0.93420(7) 0.86608(7) 0.0644(6) Uani 0.645(3) 1 d PD A 1
O30 O 0.0750(3) 0.9515(2) 0.8997(3) 0.0728(16) Uani 0.645(3) 1 d PD A 1
C30 C -0.1369(7) 0.86901(18) 0.8974(3) 0.077(2) Uani 0.645(3) 1 d PD A 1
H30A H -0.0522 0.8410 0.9038 0.115 Uiso 0.645(3) 1 calc PR A 1
H30B H -0.2239 0.8521 0.8686 0.115 Uiso 0.645(3) 1 calc PR A 1
H30C H -0.1658 0.8774 0.9373 0.115 Uiso 0.645(3) 1 calc PR A 1
C31 C -0.2185(6) 0.9803(3) 0.8870(4) 0.090(2) Uani 0.645(3) 1 d PD A 1
H31A H -0.1983 0.9849 0.9324 0.135 Uiso 0.645(3) 1 calc PR A 1
H31B H -0.3195 0.9629 0.8731 0.135 Uiso 0.645(3) 1 calc PR A 1
H31C H -0.2148 1.0188 0.8674 0.135 Uiso 0.645(3) 1 calc PR A 1
S31 S -0.0680(2) 0.93532(10) 0.92873(10) 0.0434(8) Uani 0.355(3) 1 d P A 2
O31 O 0.0481(11) 0.9513(4) 0.9204(4) 0.054(3) Uiso 0.355(3) 1 d P A 2
C32 C -0.1711(13) 0.8824(6) 0.8715(6) 0.056(3) Uiso 0.355(3) 1 d P A 2
H32A H -0.1803 0.8984 0.8294 0.084 Uiso 0.355(3) 1 calc PR A 2
H32B H -0.2728 0.8755 0.8801 0.084 Uiso 0.355(3) 1 calc PR A 2
H32C H -0.1150 0.8452 0.8747 0.084 Uiso 0.355(3) 1 calc PR A 2
C33 C -0.1798(13) 0.9987(5) 0.9248(6) 0.063(3) Uiso 0.355(3) 1 d P A 2
H33A H -0.1290 1.0275 0.9553 0.095 Uiso 0.355(3) 1 calc PR A 2
H33B H -0.2791 0.9886 0.9341 0.095 Uiso 0.355(3) 1 calc PR A 2
H33C H -0.1938 1.0155 0.8829 0.095 Uiso 0.355(3) 1 calc PR A 2
S40 S 0.7447(5) 0.55609(15) 0.7276(2) 0.047(2) Uani 0.634(4) 1 d PD B 1
O40 O 0.6983(4) 0.61772(14) 0.73806(16) 0.0623(12) Uani 0.634(4) 1 d PD B 1
C40 C 0.5967(6) 0.5206(2) 0.6766(2) 0.0709(18) Uani 0.634(4) 1 d PD B 1
H40A H 0.5075 0.5178 0.6960 0.106 Uiso 0.634(4) 1 calc PR B 1
H40B H 0.6294 0.4811 0.6674 0.106 Uiso 0.634(4) 1 calc PR B 1
H40C H 0.5703 0.5432 0.6379 0.106 Uiso 0.634(4) 1 calc PR B 1
C41 C 0.7404(7) 0.5121(2) 0.7926(2) 0.080(2) Uani 0.634(4) 1 d PD B 1
H41A H 0.7832 0.5339 0.8306 0.120 Uiso 0.634(4) 1 calc PR B 1
H41B H 0.8004 0.4764 0.7905 0.120 Uiso 0.634(4) 1 calc PR B 1
H41C H 0.6350 0.5012 0.7932 0.120 Uiso 0.634(4) 1 calc PR B 1
S41 S 0.7530(8) 0.5574(3) 0.7248(3) 0.051(4) Uani 0.366(4) 1 d PD B 2
O41 O 0.7991(7) 0.4941(2) 0.7326(3) 0.0562(19) Uiso 0.366(4) 1 d PD B 2
C42 C 0.5830(8) 0.5675(4) 0.7512(4) 0.061(3) Uiso 0.366(4) 1 d PD B 2
H42A H 0.5017 0.5780 0.7161 0.092 Uiso 0.366(4) 1 calc PR B 2
H42B H 0.5961 0.5992 0.7821 0.092 Uiso 0.366(4) 1 calc PR B 2
H42C H 0.5562 0.5310 0.7703 0.092 Uiso 0.366(4) 1 calc PR B 2
C43 C 0.8691(10) 0.6006(4) 0.7809(5) 0.081(3) Uiso 0.366(4) 1 d PD B 2
H43A H 0.9759 0.5911 0.7817 0.121 Uiso 0.366(4) 1 calc PR B 2
H43B H 0.8454 0.5926 0.8219 0.121 Uiso 0.366(4) 1 calc PR B 2
H43C H 0.8510 0.6422 0.7706 0.121 Uiso 0.366(4) 1 calc PR B 2
S50 S 0.26382(10) 0.64640(4) 0.60512(4) 0.0572(2) Uani 1 1 d D C 1
O50 O 0.1603(2) 0.62843(10) 0.64763(10) 0.0601(6) Uani 1 1 d D C 1
C50 C 0.3925(4) 0.58938(17) 0.6006(2) 0.0836(13) Uani 1 1 d D C 1
H50A H 0.3362 0.5537 0.5851 0.125 Uiso 1 1 calc R C 1
H50B H 0.4541 0.5819 0.6420 0.125 Uiso 1 1 calc R C 1
H50C H 0.4589 0.6007 0.5721 0.125 Uiso 1 1 calc R C 1
C51 C 0.3977(4) 0.69736(16) 0.64289(19) 0.0788(12) Uani 1 1 d D C 1
H51A H 0.3449 0.7299 0.6588 0.118 Uiso 1 1 calc R C 1
H51B H 0.4571 0.7126 0.6134 0.118 Uiso 1 1 calc R C 1
H51C H 0.4658 0.6781 0.6776 0.118 Uiso 1 1 calc R C 1
S60 S 0.9258(2) 0.85618(8) 0.42316(12) 0.0444(5) Uani 0.599(3) 1 d PD D 1
O60 O 1.0331(4) 0.88084(16) 0.38548(16) 0.0579(11) Uiso 0.599(3) 1 d PD D 1
C60 C 0.7882(5) 0.8131(3) 0.3754(2) 0.0568(16) Uiso 0.599(3) 1 d PD D 1
H60A H 0.8137 0.8095 0.3341 0.085 Uiso 0.599(3) 1 calc PR D 1
H60B H 0.6883 0.8318 0.3715 0.085 Uiso 0.599(3) 1 calc PR D 1
H60C H 0.7857 0.7740 0.3938 0.085 Uiso 0.599(3) 1 calc PR D 1
C61 C 1.0146(6) 0.7995(2) 0.4708(2) 0.0613(16) Uiso 0.599(3) 1 d PD D 1
H61A H 1.0545 0.7703 0.4454 0.092 Uiso 0.599(3) 1 calc PR D 1
H61B H 0.9406 0.7807 0.4920 0.092 Uiso 0.599(3) 1 calc PR D 1
H61C H 1.0984 0.8157 0.5019 0.092 Uiso 0.599(3) 1 calc PR D 1
S61 S 0.9656(2) 0.81124(8) 0.37833(8) 0.0416(7) Uani 0.401(3) 1 d PD D 2
O61 O 1.0656(6) 0.7609(2) 0.4041(3) 0.077(2) Uani 0.401(3) 1 d PD D 2
C62 C 0.7749(5) 0.7887(4) 0.3639(5) 0.072(3) Uiso 0.401(3) 1 d PD D 2
H62A H 0.7567 0.7611 0.3289 0.107 Uiso 0.401(3) 1 calc PR D 2
H62B H 0.7088 0.8231 0.3536 0.107 Uiso 0.401(3) 1 calc PR D 2
H62C H 0.7527 0.7695 0.4010 0.107 Uiso 0.401(3) 1 calc PR D 2
C63 C 0.9541(14) 0.8616(5) 0.4375(5) 0.077(8) Uiso 0.401(3) 1 d PD D 2
H63A H 1.0106 0.8464 0.4773 0.116 Uiso 0.401(3) 1 calc PR D 2
H63B H 0.8474 0.8673 0.4401 0.116 Uiso 0.401(3) 1 calc PR D 2
H63C H 0.9980 0.8992 0.4283 0.116 Uiso 0.401(3) 1 calc PR D 2
S70 S 0.40485(14) 0.68896(6) 0.33501(6) 0.0898(4) Uani 1 1 d D E 1
O70 O 0.4828(2) 0.64178(9) 0.30578(10) 0.0528(6) Uani 1 1 d D E 1
C70 C 0.2165(3) 0.66698(18) 0.33244(18) 0.0713(11) Uani 1 1 d D E 1
H70A H 0.1828 0.6416 0.2962 0.107 Uiso 1 1 calc R E 1
H70B H 0.1509 0.7017 0.3292 0.107 Uiso 1 1 calc R E 1
H70C H 0.2104 0.6453 0.3705 0.107 Uiso 1 1 calc R E 1
C71 C 0.3644(4) 0.74985(15) 0.28614(17) 0.0725(11) Uani 1 1 d D E 1
H71A H 0.4368 0.7814 0.3011 0.109 Uiso 1 1 calc R E 1
H71B H 0.2608 0.7635 0.2861 0.109 Uiso 1 1 calc R E 1
H71C H 0.3729 0.7388 0.2438 0.109 Uiso 1 1 calc R E 1
S80 S 0.78554(17) 0.03815(6) 0.71626(7) 0.0433(5) Uani 1 1 d PD F 1
O80 O 0.6685(4) -0.00095(17) 0.73483(19) 0.0512(11) Uani 1 1 d PD F 1
C80 C 0.8299(8) 0.0125(3) 0.6469(2) 0.066(2) Uani 1 1 d PD F 1
H80A H 0.8408 -0.0304 0.6488 0.099 Uiso 1 1 calc PR F 1
H80B H 0.9255 0.0303 0.6410 0.099 Uiso 1 1 calc PR F 1
H80C H 0.7482 0.0232 0.6119 0.099 Uiso 1 1 calc PR F 1
C81 C 0.7016(10) 0.1044(2) 0.6867(3) 0.061(2) Uani 1 1 d PD F 1
H81A H 0.7019 0.1069 0.6421 0.091 Uiso 1 1 calc PR F 1
H81B H 0.7594 0.1374 0.7084 0.091 Uiso 1 1 calc PR F 1
H81C H 0.5967 0.1059 0.6931 0.091 Uiso 1 1 calc PR F 1

loop_
_atom_site_aniso_label
_atom_site_aniso_U_11
_atom_site_aniso_U_22
_atom_site_aniso_U_33
_atom_site_aniso_U_23
_atom_site_aniso_U_13
_atom_site_aniso_U_12
C1 0.0503(19) 0.052(2) 0.051(2) 0.0000(15) 0.0118(15) 0.0029(16)
C2 0.0485(19) 0.052(2) 0.057(2) -0.0013(16) 0.0120(15) -0.0027(17)
C3 0.0515(19) 0.054(2) 0.057(2) -0.0011(16) 0.0167(16) 0.0064(16)
C10 0.0458(18) 0.055(2) 0.0485(19) 0.0010(15) 0.0109(14) -0.0002(16)
C11 0.061(2) 0.061(3) 0.063(2) -0.0030(18) 0.0147(18) 0.0055(19)
C12 0.067(2) 0.062(3) 0.068(3) 0.0001(19) 0.0099(19) -0.001(2)
C13 0.072(3) 0.068(3) 0.060(2) 0.0023(19) 0.0109(19) 0.001(2)
C14 0.0436(17) 0.0417(19) 0.0479(19) 0.0011(14) 0.0094(14) -0.0001(14)
C15 0.0499(19) 0.051(2) 0.048(2) -0.0019(15) 0.0081(15) -0.0002(16)
C16 0.076(3) 0.070(3) 0.068(3) 0.001(2) 0.017(2) 0.001(2)
C17 0.056(2) 0.058(2) 0.052(2) -0.0018(16) 0.0156(16) 0.0019(18)
C18 0.051(2) 0.052(2) 0.050(2) -0.0003(15) 0.0115(15) -0.0020(17)
C20 0.0506(19) 0.054(2) 0.0454(19) -0.0007(15) 0.0097(15) 0.0008(16)
C21 0.0444(18) 0.053(2) 0.0472(19) 0.0012(15) 0.0105(14) -0.0011(15)
C22 0.054(2) 0.053(2) 0.049(2) -0.0002(15) 0.0070(15) 0.0004(16)
C23 0.0441(18) 0.050(2) 0.0477(19) -0.0002(15) 0.0089(14) 0.0005(15)
C24 0.054(2) 0.056(2) 0.054(2) -0.0001(16) 0.0098(16) 0.0031(17)
C25 0.055(2) 0.052(2) 0.061(2) 0.0000(16) 0.0119(16) 0.0004(17)
C26 0.0470(19) 0.051(2) 0.053(2) 0.0011(15) 0.0086(15) -0.0008(16)
C27 0.050(2) 0.051(2) 0.050(2) -0.0003(16) 0.0116(15) 0.0032(17)
C28 0.0436(18) 0.048(2) 0.0452(19) 0.0032(14) 0.0059(14) 0.0019(15)
N10 0.0592(18) 0.064(2) 0.0616(19) -0.0037(15) 0.0108(14) -0.0024(15)
N11 0.0576(18) 0.063(2) 0.0648(19) 0.0006(15) 0.0116(15) -0.0014(15)
N12 0.0620(19) 0.061(2) 0.0559(18) 0.0003(14) 0.0100(14) -0.0016(15)
N13 0.0624(18) 0.062(2) 0.0585(18) -0.0037(14) 0.0140(14) -0.0005(15)
N14 0.0499(16) 0.0539(19) 0.0537(17) 0.0007(13) 0.0114(12) -0.0014(13)
N20 0.0577(18) 0.064(2) 0.0576(19) -0.0015(15) 0.0130(14) -0.0058(16)
N21 0.0548(17) 0.0521(19) 0.0573(18) 0.0021(13) 0.0105(13) -0.0028(14)
N22 0.0621(19) 0.066(2) 0.067(2) -0.0019(15) 0.0114(16) -0.0008(16)
N23 0.0580(18) 0.063(2) 0.0588(18) -0.0025(14) 0.0110(14) -0.0041(15)
N24 0.068(2) 0.068(2) 0.066(2) -0.0012(16) 0.0100(15) -0.0003(17)
S30 0.0650(10) 0.0636(10) 0.0650(11) -0.0004(7) 0.0138(7) 0.0006(7)
O30 0.072(3) 0.081(4) 0.066(3) 0.001(3) 0.013(3) 0.000(2)
C30 0.072(4) 0.081(5) 0.073(5) 0.002(4) 0.007(4) 0.010(4)
C31 0.097(5) 0.089(5) 0.083(5) -0.012(4) 0.019(4) -0.004(4)
S31 0.0417(13) 0.0445(14) 0.0426(15) 0.0008(9) 0.0054(9) -0.0008(10)
S40 0.048(3) 0.048(4) 0.046(3) 0.000(2) 0.009(2) 0.001(2)
O40 0.058(2) 0.064(3) 0.064(3) -0.0023(18) 0.0118(18) 0.0010(19)
C40 0.071(4) 0.063(4) 0.081(4) -0.004(3) 0.022(3) -0.001(3)
C41 0.077(4) 0.075(5) 0.087(5) 0.005(4) 0.017(4) 0.001(4)
S41 0.050(5) 0.052(7) 0.050(6) 0.000(4) 0.010(4) -0.002(4)
S50 0.0576(5) 0.0563(6) 0.0579(6) -0.0003(4) 0.0121(4) -0.0010(4)
O50 0.0595(14) 0.0585(15) 0.0619(15) -0.0005(11) 0.0110(11) -0.0008(12)
C50 0.085(3) 0.080(3) 0.086(3) -0.006(2) 0.017(2) -0.003(2)
C51 0.074(3) 0.080(3) 0.081(3) -0.002(2) 0.012(2) 0.002(2)
S60 0.0453(8) 0.0441(9) 0.0446(10) -0.0003(7) 0.0105(8) 0.0003(7)
S61 0.0423(11) 0.0423(12) 0.0401(11) -0.0005(8) 0.0079(8) 0.0015(8)
O61 0.073(4) 0.075(5) 0.084(5) 0.003(4) 0.015(4) -0.003(4)
S70 0.0885(8) 0.0891(9) 0.0917(9) 0.0007(6) 0.0180(6) 0.0010(7)
O70 0.0532(13) 0.0523(14) 0.0528(13) -0.0005(10) 0.0102(10) 0.0015(11)
C70 0.076(3) 0.074(3) 0.065(2) 0.001(2) 0.015(2) -0.004(2)
C71 0.072(2) 0.078(3) 0.066(3) 0.001(2) 0.0093(19) 0.000(2)
S80 0.0430(9) 0.0437(9) 0.0434(11) 0.0007(6) 0.0088(7) -0.0005(6)
O80 0.051(3) 0.055(3) 0.047(3) -0.001(2) 0.010(2) -0.003(2)
C80 0.073(5) 0.059(5) 0.064(5) 0.006(3) 0.006(4) -0.001(4)
C81 0.063(6) 0.065(5) 0.053(5) 0.000(4) 0.009(4) -0.003(4)

loop_
_atom_type_symbol
_atom_type_description
_atom_type_scat_dispersion_real
_atom_type_scat_dispersion_imag
_atom_type_scat_source
C C 0.0181 0.0091 'International Tables Vol C Tables 4.2.6.8 and 6.1.1.4'
H H 0.0000 0.0000 'International Tables Vol C Tables 4.2.6.8 and 6.1.1.4'
N N 0.0311 0.0180 'International Tables Vol C Tables 4.2.6.8 and 6.1.1.4'
O O 0.0492 0.0322 'International Tables Vol C Tables 4.2.6.8 and 6.1.1.4'
S S 0.3331 0.5567 'International Tables Vol C Tables 4.2.6.8 and 6.1.1.4'

loop_
_geom_angle_atom_site_label_1
_geom_angle_atom_site_label_2
_geom_angle_atom_site_label_3
_geom_angle_site_symmetry_1
_geom_angle_site_symmetry_3
_geom_angle
_geom_angle_publ_flag
C2 C1 C3 . 3_676 116.8(3) y
C2 C1 C10 . . 123.6(3) y
C3 C1 C10 3_676 . 119.6(3) y
C3 C2 C1 . . 119.2(3) y
C3 C2 C20 . . 118.6(3) y
C1 C2 C20 . . 122.1(3) y
C2 C3 C1 . 3_676 124.0(3) y
C2 C3 H3 . . 118 ?
C1 C3 H3 3_676 . 118 ?
C11 C10 C15 . . 118.4(3) y
C11 C10 C1 . . 120.4(3) y
C15 C10 C1 . . 121.1(3) y
C12 C11 C10 . . 120.0(3) y
C12 C11 H11 . . 120 ?
C10 C11 H11 . . 120 ?
C11 C12 C13 . . 121.2(4) y
C11 C12 H12 . . 119.4 ?
C13 C12 H12 . . 119.4 ?
C14 C13 C12 . . 118.1(4) y
C14 C13 C16 . . 121.4(4) y
C12 C13 C16 . . 120.4(4) y
C15 C14 C13 . . 120.0(3) y
C15 C14 H14 . . 120 ?
C13 C14 H14 . . 120 ?
C14 C15 C10 . . 122.1(3) y
C14 C15 H15 . . 119 ?
C10 C15 H15 . . 119 ?
N11 C16 N10 . . 126.2(4) y
N11 C16 C13 . . 119.0(4) y
N10 C16 C13 . . 114.5(4) y
N14 C17 N12 . . 118.8(3) y
N14 C17 N10 . . 115.2(3) y
N12 C17 N10 . . 126.0(3) y
N13 C18 N12 . . 118.2(3) y
N13 C18 N11 . . 117.5(3) y
N12 C18 N11 . . 124.3(3) y
C21 C20 C25 . . 119.8(3) y
C21 C20 C2 . . 121.3(3) y
C25 C20 C2 . . 118.9(3) y
C20 C21 C22 . . 119.3(3) y
C20 C21 H21 . . 120.4 ?
C22 C21 H21 . . 120.4 ?
C23 C22 C21 . . 121.4(3) y
C23 C22 H22 . . 119.3 ?
C21 C22 H22 . . 119.3 ?
C24 C23 C22 . . 118.5(3) y
C24 C23 C26 . . 121.5(3) y
C22 C23 C26 . . 120.1(3) y
C23 C24 C25 . . 121.4(3) y
C23 C24 H24 . . 119.3 ?
C25 C24 H24 . . 119.3 ?
C24 C25 C20 . . 119.6(3) y
C24 C25 H25 . . 120.2 ?
C20 C25 H25 . . 120.2 ?
N20 C26 N21 . . 127.4(3) y
N20 C26 C23 . . 116.9(3) y
N21 C26 C23 . . 115.6(3) y
N22 C27 N24 . . 117.6(3) y
N22 C27 N20 . . 124.6(3) y
N24 C27 N20 . . 117.7(3) y
N23 C28 N21 . . 118.0(3) y
N23 C28 N22 . . 116.8(3) y
N21 C28 N22 . . 125.3(3) y
C17 N10 C16 . . 111.7(3) y
C16 N11 C18 . . 115.8(3) y
C18 N12 C17 . . 115.8(3) y
C18 N13 H13A . . 120 ?
C18 N13 H13B . . 120 ?
H13A N13 H13B . . 120 ?
C17 N14 H14A . . 120 ?
C17 N14 H14B . . 120 ?
H14A N14 H14B . . 120 ?
C26 N20 C27 . . 114.7(3) y
C28 N21 C26 . . 113.2(3) y
C27 N22 C28 . . 114.8(3) y
C28 N23 H23A . . 120 ?
C28 N23 H23B . . 120 ?
H23A N23 H23B . . 120 ?
C27 N24 H24A . . 120 ?
C27 N24 H24B . . 120 ?
H24A N24 H24B . . 120 ?
O30 S30 C31 . . 110.6(3) y
O30 S30 C30 . . 110.0(3) y
C31 S30 C30 . . 97.6(3) y
O31 S31 C33 . . 105.1(7) y
O31 S31 C32 . . 116.4(6) y
C33 S31 C32 . . 107.4(6) y
S31 C32 H32A . . 109.5 ?
S31 C32 H32B . . 109.5 ?
H32A C32 H32B . . 109.5 ?
S31 C32 H32C . . 109.5 ?
H32A C32 H32C . . 109.5 ?
H32B C32 H32C . . 109.5 ?
S31 C33 H33A . . 109.5 ?
S31 C33 H33B . . 109.5 ?
H33A C33 H33B . . 109.5 ?
S31 C33 H33C . . 109.5 ?
H33A C33 H33C . . 109.5 ?
H33B C33 H33C . . 109.5 ?
O40 S40 C41 . . 111.1(3) y
O40 S40 C40 . . 109.3(3) y
C41 S40 C40 . . 96.9(3) y
O41 S41 C43 . . 110.3(5) y
O41 S41 C42 . . 109.1(4) y
C43 S41 C42 . . 97.5(4) y
S41 C42 H42A . . 109.5 ?
S41 C42 H42B . . 109.5 ?
H42A C42 H42B . . 109.5 ?
S41 C42 H42C . . 109.5 ?
H42A C42 H42C . . 109.5 ?
H42B C42 H42C . . 109.5 ?
S41 C43 H43A . . 109.5 ?
S41 C43 H43B . . 109.5 ?
H43A C43 H43B . . 109.5 ?
S41 C43 H43C . . 109.5 ?
H43A C43 H43C . . 109.5 ?
H43B C43 H43C . . 109.5 ?
O50 S50 C50 . . 109.30(18) y
O50 S50 C51 . . 109.74(17) y
C50 S50 C51 . . 96.85(19) y
O60 S60 C61 . . 109.9(2) y
O60 S60 C60 . . 109.5(3) y
C61 S60 C60 . . 97.4(3) y
O61 S61 C63 . . 109.9(4) y
O61 S61 C62 . . 109.6(4) y
C63 S61 C62 . . 97.2(4) y
S61 C62 H62A . . 109.5 ?
S61 C62 H62B . . 109.5 ?
H62A C62 H62B . . 109.5 ?
S61 C62 H62C . . 109.5 ?
H62A C62 H62C . . 109.5 ?
H62B C62 H62C . . 109.5 ?
S61 C63 H63A . . 109.5 ?
S61 C63 H63B . . 109.5 ?
H63A C63 H63B . . 109.5 ?
S61 C63 H63C . . 109.5 ?
H63A C63 H63C . . 109.5 ?
H63B C63 H63C . . 109.5 ?
O70 S70 C71 . . 111.40(17) y
O70 S70 C70 . . 108.20(17) y
C71 S70 C70 . . 97.22(19) y
O80 S80 C80 . . 109.5(3) y
O80 S80 C81 . . 109.9(3) y
C80 S80 C81 . . 97.0(3) y

loop_
_geom_bond_atom_site_label_1
_geom_bond_atom_site_label_2
_geom_bond_site_symmetry_2
_geom_bond_distance
_geom_bond_publ_flag
C1 C2 . 1.401(5) y
C1 C3 3_676 1.416(5) y
C1 C10 . 1.508(5) y
C2 C3 . 1.360(5) y
C2 C20 . 1.504(5) y
C3 C1 3_676 1.416(5) y
C3 H3 . 0.95 ?
C10 C11 . 1.384(5) y
C10 C15 . 1.387(5) y
C11 C12 . 1.379(5) y
C11 H11 . 0.95 ?
C12 C13 . 1.400(5) y
C12 H12 . 0.95 ?
C13 C14 . 1.390(5) y
C13 C16 . 1.474(6) y
C14 C15 . 1.363(4) y
C14 H14 . 0.95 ?
C15 H15 . 0.95 ?
C16 N11 . 1.312(5) y
C16 N10 . 1.396(5) y
C17 N14 . 1.312(4) y
C17 N12 . 1.343(4) y
C17 N10 . 1.384(5) y
C18 N13 . 1.303(4) y
C18 N12 . 1.332(4) y
C18 N11 . 1.376(4) y
C20 C21 . 1.379(5) y
C20 C25 . 1.401(5) y
C21 C22 . 1.402(5) y
C21 H21 . 0.95 ?
C22 C23 . 1.384(4) y
C22 H22 . 0.95 ?
C23 C24 . 1.378(5) y
C23 C26 . 1.502(5) y
C24 C25 . 1.386(5) y
C24 H24 . 0.95 ?
C25 H25 . 0.95 ?
C26 N20 . 1.306(4) y
C26 N21 . 1.348(4) y
C27 N22 . 1.344(4) y
C27 N24 . 1.347(4) y
C27 N20 . 1.350(5) y
C28 N23 . 1.324(4) y
C28 N21 . 1.345(4) y
C28 N22 . 1.351(4) y
N13 H13a . 0.88 ?
N13 H13b . 0.88 ?
N14 H14a . 0.88 ?
N14 H14b . 0.88 ?
N23 H23a . 0.88 ?
N23 H23b . 0.88 ?
N24 H24a . 0.88 ?
N24 H24b . 0.88 ?
S30 O30 . 1.4998(18) y
S30 C31 . 1.7490(18) y
S30 C30 . 1.7491(18) y
C30 H30a . 0.98 ?
C30 H30b . 0.98 ?
C30 H30c . 0.98 ?
C31 H31a . 0.98 ?
C31 H31b . 0.98 ?
C31 H31c . 0.98 ?
S31 O31 . 1.152(10) y
S31 C33 . 1.749(11) y
S31 C32 . 1.849(12) y
C32 H32a . 0.98 ?
C32 H32b . 0.98 ?
C32 H32c . 0.98 ?
C33 H33a . 0.98 ?
C33 H33b . 0.98 ?
C33 H33c . 0.98 ?
S40 O40 . 1.493(3) y
S40 C41 . 1.749(4) y
S40 C40 . 1.754(4) y
C40 H40a . 0.98 ?
C40 H40b . 0.98 ?
C40 H40c . 0.98 ?
C41 H41a . 0.98 ?
C41 H41b . 0.98 ?
C41 H41c . 0.98 ?
S41 O41 . 1.498(4) y
S41 C43 . 1.747(4) y
S41 C42 . 1.751(4) y
C42 H42a . 0.98 ?
C42 H42b . 0.98 ?
C42 H42c . 0.98 ?
C43 H43a . 0.98 ?
C43 H43b . 0.98 ?
C43 H43c . 0.98 ?
S50 O50 . 1.499(2) y
S50 C50 . 1.753(3) y
S50 C51 . 1.754(3) y
C50 H50a . 0.98 ?
C50 H50b . 0.98 ?
C50 H50c . 0.98 ?
C51 H51a . 0.98 ?
C51 H51b . 0.98 ?
C51 H51c . 0.98 ?
S60 O60 . 1.497(3) y
S60 C61 . 1.749(3) y
S60 C60 . 1.751(4) y
C60 H60a . 0.98 ?
C60 H60b . 0.98 ?
C60 H60c . 0.98 ?
C61 H61a . 0.98 ?
C61 H61b . 0.98 ?
C61 H61c . 0.98 ?
S61 O61 . 1.495(3) y
S61 C63 . 1.750(4) y
S61 C62 . 1.753(4) y
C62 H62a . 0.98 ?
C62 H62b . 0.98 ?
C62 H62c . 0.98 ?
C63 H63a . 0.98 ?
C63 H63b . 0.98 ?
C63 H63c . 0.98 ?
S70 O70 . 1.494(2) y
S70 C71 . 1.745(3) y
S70 C70 . 1.753(3) y
C70 H70a . 0.98 ?
C70 H70b . 0.98 ?
C70 H70c . 0.98 ?
C71 H71a . 0.98 ?
C71 H71b . 0.98 ?
C71 H71c . 0.98 ?
S80 O80 . 1.494(3) y
S80 C80 . 1.748(4) y
S80 C81 . 1.750(4) y
C80 H80a . 0.98 ?
C80 H80b . 0.98 ?
C80 H80c . 0.98 ?
C81 H81a . 0.98 ?
C81 H81b . 0.98 ?
C81 H81c . 0.98 ?

loop_
_geom_hbond_atom_site_label_D
_geom_hbond_atom_site_label_H
_geom_hbond_atom_site_label_A
_geom_hbond_distance_DH
_geom_hbond_distance_HA
_geom_hbond_distance_DA
_geom_hbond_angle_DHA
_geom_hbond_site_symmetry_A
N13 H13A O70 0.88 2 2.751(4) 142.3 4_476
N13 H13B O80 0.88 2.15 2.985(5) 158.1 1_465
N14 H14A O40 0.88 2.25 3.087(5) 158.5 1_455
N14 H14B O50 0.88 2.21 3.059(4) 163.3 .
N23 H23A O50 0.88 2.21 3.046(4) 159.3 1_655
N23 H23B O30 0.88 2.18 3.045(6) 168.8 2_646
N23 H23B O31 0.88 2.24 3.090(11) 161.1 2_646
N24 H24A N22 0.88 2.1 2.973(5) 173.2 3_666
N24 H24B O30 0.88 2.06 2.771(4) 137.2 4_575
N24 H24B O31 0.88 2.19 2.884(10) 135.2 4_575
